data_2203557
loop_
_publ_author_name
'Duncan M. Tooke'
'Anthony L. Spek'

_publ_section_title
;
 3,5-Di-<i>tert</i>-butyl-2-hydroxybenzaldehyde
;
_journal_issue 5
_journal_name_full 'Acta Crystallographica Section E'
_journal_page_first o766
_journal_page_last o767
_journal_paper_doi 10.1107/S160053680400830X
_journal_volume 60
_journal_year 2004
_chemical_formula_iupac 'C15 H22 O2'
_chemical_formula_moiety 'C15 H22 O2'
_chemical_formula_sum 'C15 H22 O2'
_chemical_formula_weight 234.33
_chemical_name_systematic
;
3,5-di-tert-butyl-2-hydroxybenzaldehyde
;
_space_group_IT_number 14
_symmetry_cell_setting monoclinic
_symmetry_space_group_name_Hall '-P 2ybc'
_symmetry_space_group_name_H-M 'P 1 21/c 1'
_atom_sites_solution_hydrogens geom
_atom_sites_solution_primary direct
_atom_sites_solution_secondary difmap
_cell_angle_alpha 90
_cell_angle_beta 111.326(3)
_cell_angle_gamma 90
_cell_formula_units_Z 8
_cell_length_a 11.6270(10)
_cell_length_b 10.1214(7)
_cell_length_c 25.461(2)
_cell_measurement_reflns_used 56
_cell_measurement_temperature 150
_cell_measurement_theta_max 18.299
_cell_measurement_theta_min 4.000
_cell_volume 2791.1(4)
_computing_cell_refinement 'DIRAX (Duisenberg, 1992)'
_computing_data_collection 'COLLECT (Nonius, 1998)'
_computing_data_reduction 'EVAL14 (Duisenberg et al., 2003)'
_computing_molecular_graphics 'PLATON (Spek, 2003)'
_computing_publication_material PLATON
_computing_structure_refinement 'SHELXL97 (Sheldrick, 1997)'
_computing_structure_solution 'SHELXS86 (Sheldrick, 1985)'
_diffrn_ambient_temperature 150
_diffrn_detector_area_resol_mean 18.4
_diffrn_measured_fraction_theta_full 1.000
_diffrn_measured_fraction_theta_max 1.000
_diffrn_measurement_device_type 'Nonius KappaCCD'
_diffrn_measurement_method '\f and \w'
_diffrn_radiation_monochromator graphite
_diffrn_radiation_source 'Rotating Anode'
_diffrn_radiation_type MoK\a
_diffrn_radiation_wavelength 0.71073
_diffrn_reflns_av_R_equivalents 0.0628
_diffrn_reflns_av_sigmaI/netI 0.0343
_diffrn_reflns_limit_h_max 14
_diffrn_reflns_limit_h_min -14
_diffrn_reflns_limit_k_max 12
_diffrn_reflns_limit_k_min -12
_diffrn_reflns_limit_l_max 31
_diffrn_reflns_limit_l_min -31
_diffrn_reflns_number 28855
_diffrn_reflns_reduction_process ' ?'
_diffrn_reflns_theta_full 26.50
_diffrn_reflns_theta_max 26.50
_diffrn_reflns_theta_min 1.72
_diffrn_standards_number 0
_exptl_absorpt_coefficient_mu 0.072
_exptl_absorpt_correction_type none
_exptl_crystal_colour colourless
_exptl_crystal_density_diffrn 1.115
_exptl_crystal_density_method 'Not Measured'
_exptl_crystal_description block
_exptl_crystal_F_000 1024
_exptl_crystal_size_max 0.300
_exptl_crystal_size_mid 0.100
_exptl_crystal_size_min 0.100
_refine_diff_density_max 0.358
_refine_diff_density_min -0.202
_refine_ls_extinction_method none
_refine_ls_goodness_of_fit_ref 1.038
_refine_ls_hydrogen_treatment mixed
_refine_ls_matrix_type full
_refine_ls_number_constraints 0
_refine_ls_number_parameters 358
_refine_ls_number_reflns 5782
_refine_ls_number_restraints 0
_refine_ls_restrained_S_all 1.038
_refine_ls_R_factor_all 0.0788
_refine_ls_R_factor_gt 0.0526
_refine_ls_shift/su_max 0.000
_refine_ls_shift/su_mean 0.000
_refine_ls_structure_factor_coef Fsqd
_refine_ls_weighting_details 'calc w = 1/[\s^2^(Fo^2^)+(0.0694P)^2^+1.0702P] where P = (Fo^2^+2Fc^2^)/3'
_refine_ls_weighting_scheme calc
_refine_ls_wR_factor_gt 0.1292
_refine_ls_wR_factor_ref 0.1461
_reflns_number_gt 4178
_reflns_number_total 5782
_reflns_threshold_expression I>2\s(I)
_cod_data_source_file cf6340.cif
_cod_data_source_block I
_cod_depositor_comments
;
The following automatic conversions were performed:
'_symmetry_cell_setting' value 'Monoclinic' changed to 'monoclinic'
according to '/home/saulius/struct/CIF-dictionaries/cif_core.dic'
dictionary named 'cif_core.dic' version 2.4.1 from 2010-06-29.

Automatic conversion script
Id: cif_fix_enum 1527 2010-12-29 10:47:43Z saulius 

The following automatic conversions were performed:

'_symmetry_cell_setting' value 'Monoclinic' changed to 'monoclinic'
according to /home/saulius/struct/CIF-dictionaries/cif_core.dic
dictionary named 'cif_core.dic' version 2.4.1 from 2010-06-29.

Automatic conversion script
Id: cif_fix_values 1715 2011-07-08 13:25:40Z adriana 
;
_cod_original_sg_symbol_H-M 'P 21/c'
_cod_database_code 2203557
_cod_database_fobs_code 2203557

loop_
_symmetry_equiv_pos_as_xyz
x,y,z
-x,1/2+y,1/2-z
-x,-y,-z
x,1/2-y,1/2+z

loop_
_atom_site_aniso_label
_atom_site_aniso_U_11
_atom_site_aniso_U_22
_atom_site_aniso_U_33
_atom_site_aniso_U_12
_atom_site_aniso_U_13
_atom_site_aniso_U_23
O3 0.0435(7) 0.0401(7) 0.0436(7) -0.0028(6) 0.0246(6) -0.0161(6)
O4 0.0399(7) 0.0202(6) 0.0405(7) -0.0015(5) 0.0209(6) -0.0074(5)
C16 0.0277(9) 0.0375(9) 0.0299(9) -0.0026(7) 0.0130(7) -0.0054(7)
C17 0.0215(8) 0.0274(8) 0.0243(8) -0.0013(6) 0.0092(6) -0.0037(6)
C18 0.0248(8) 0.0259(8) 0.0247(8) -0.0029(6) 0.0097(6) 0.0018(6)
C19 0.0226(7) 0.0190(7) 0.0243(8) -0.0004(6) 0.0078(6) -0.0003(6)
C20 0.0242(8) 0.0206(7) 0.0222(8) 0.0010(6) 0.0103(6) -0.0007(6)
C21 0.0194(7) 0.0205(7) 0.0243(8) 0.0009(6) 0.0072(6) 0.0011(6)
C22 0.0199(8) 0.0190(7) 0.0292(8) 0.0006(6) 0.0078(6) -0.0034(6)
C23 0.0360(9) 0.0172(7) 0.0297(9) -0.0007(7) 0.0147(7) 0.0006(6)
C24 0.0384(16) 0.0234(13) 0.065(2) 0.0067(11) 0.0187(15) -0.0048(13)
C25 0.074(2) 0.0206(12) 0.0456(17) -0.0018(13) 0.0328(17) 0.0045(11)
C26 0.0477(16) 0.0219(12) 0.0365(14) -0.0040(11) 0.0095(12) -0.0027(10)
C27 0.0296(8) 0.0182(7) 0.0303(8) -0.0002(6) 0.0132(7) 0.0023(6)
C28 0.0323(9) 0.0287(9) 0.0429(10) -0.0069(7) 0.0169(8) -0.0009(7)
C29 0.0396(10) 0.0254(8) 0.0405(10) 0.0053(7) 0.0130(8) 0.0093(7)
C30 0.0458(10) 0.0257(8) 0.0340(9) -0.0014(7) 0.0220(8) 0.0042(7)
C24A 0.079(6) 0.023(3) 0.041(4) 0.017(3) 0.008(4) 0.003(3)
C25A 0.044(4) 0.027(3) 0.066(5) -0.011(3) 0.022(3) -0.010(3)
C26A 0.078(6) 0.018(3) 0.068(5) -0.005(3) 0.052(5) -0.008(3)
O1 0.0505(8) 0.0392(7) 0.0365(7) 0.0054(6) 0.0231(6) -0.0096(6)
O2 0.0412(7) 0.0205(6) 0.0376(7) 0.0023(5) 0.0183(6) -0.0049(5)
C1 0.0335(9) 0.0347(9) 0.0282(9) 0.0008(7) 0.0142(7) -0.0020(7)
C2 0.0230(8) 0.0257(8) 0.0212(8) 0.0005(6) 0.0084(6) -0.0019(6)
C3 0.0244(8) 0.0232(8) 0.0247(8) -0.0010(6) 0.0092(6) 0.0021(6)
C4 0.0215(8) 0.0213(7) 0.0243(8) 0.0002(6) 0.0071(6) -0.0014(6)
C5 0.0290(8) 0.0248(8) 0.0248(8) 0.0012(6) 0.0138(7) -0.0018(6)
C6 0.0252(8) 0.0225(8) 0.0288(8) 0.0015(6) 0.0124(7) 0.0029(6)
C7 0.0221(8) 0.0193(7) 0.0264(8) 0.0012(6) 0.0070(6) -0.0023(6)
C8 0.0334(9) 0.0199(8) 0.0304(9) -0.0005(7) 0.0133(7) -0.0023(6)
C9 0.0451(11) 0.0296(9) 0.0562(12) -0.0053(8) 0.0126(10) -0.0111(9)
C10 0.0699(14) 0.0272(9) 0.0634(14) 0.0037(9) 0.0408(12) -0.0065(9)
C11 0.0669(14) 0.0248(9) 0.0432(11) 0.0093(9) 0.0123(10) 0.0020(8)
C12 0.0407(10) 0.0227(8) 0.0407(10) 0.0044(7) 0.0249(8) 0.0073(7)
C13 0.0491(11) 0.0328(9) 0.0409(10) 0.0106(8) 0.0230(9) 0.0136(8)
C14 0.0805(15) 0.0346(10) 0.0578(13) 0.0137(10) 0.0530(12) 0.0146(9)
C15 0.0413(11) 0.0352(10) 0.0695(14) -0.0030(8) 0.0284(10) 0.0107(10)

loop_
_atom_site_label
_atom_site_fract_x
_atom_site_fract_y
_atom_site_fract_z
_atom_site_U_iso_or_equiv
_atom_site_thermal_displace_type
_atom_site_calc_flag
_atom_site_refinement_flags
_atom_site_occupancy
_atom_site_type_symbol
O3 0.05469(11) 0.58351(12) 0.25345(5) 0.0400(4) Uani . . 1.00 O
O4 0.14002(11) 0.65291(11) 0.17592(5) 0.0318(4) Uani . . 1.00 O
C16 0.06343(15) 0.46869(17) 0.23992(7) 0.0310(5) Uani . . 1.00 C
C17 0.10307(14) 0.42828(15) 0.19448(6) 0.0242(5) Uani . . 1.00 C
C18 0.10537(14) 0.29377(15) 0.18269(6) 0.0249(5) Uani . . 1.00 C
C19 0.14227(14) 0.25093(14) 0.13983(6) 0.0222(4) Uani . . 1.00 C
C20 0.17529(14) 0.34792(14) 0.10863(6) 0.0218(4) Uani . . 1.00 C
C21 0.17493(13) 0.48333(14) 0.11826(6) 0.0216(4) Uani . . 1.00 C
C22 0.13873(13) 0.52287(14) 0.16290(7) 0.0230(4) Uani . . 1.00 C
C23 0.14686(15) 0.10371(15) 0.12602(7) 0.0269(5) Uani . . 1.00 C
C24 0.2773(3) 0.0679(2) 0.12946(15) 0.0423(10) Uani . . 0.696(3) C
C25 0.1091(3) 0.0141(2) 0.16444(12) 0.0437(10) Uani . . 0.696(3) C
C26 0.0568(3) 0.0797(2) 0.06482(11) 0.0370(8) Uani . . 0.696(3) C
C27 0.21264(14) 0.58495(14) 0.08260(7) 0.0254(4) Uani . . 1.00 C
C28 0.32707(16) 0.66135(17) 0.12018(8) 0.0337(5) Uani . . 1.00 C
C29 0.10537(17) 0.68104(16) 0.05447(8) 0.0356(5) Uani . . 1.00 C
C30 0.24443(17) 0.51942(16) 0.03554(7) 0.0331(5) Uani . . 1.00 C
C24A 0.2244(8) 0.0309(6) 0.1821(3) 0.052(3) Uani . . 0.304(3) C
C25A 0.0151(6) 0.0490(6) 0.1072(3) 0.045(2) Uani . . 0.304(3) C
C26A 0.2021(8) 0.0757(6) 0.0829(3) 0.048(3) Uani . . 0.304(3) C
O1 0.44413(12) 0.28484(12) 0.24092(5) 0.0400(4) Uani . . 1.00 O
O2 0.35678(11) 0.21365(11) 0.31776(5) 0.0320(4) Uani . . 1.00 O
C1 0.43296(15) 0.39938(17) 0.25400(7) 0.0313(5) Uani . . 1.00 C
C2 0.38928(14) 0.43908(15) 0.29836(6) 0.0232(5) Uani . . 1.00 C
C3 0.38316(14) 0.57356(15) 0.30901(6) 0.0240(5) Uani . . 1.00 C
C4 0.34309(13) 0.61643(14) 0.35105(6) 0.0227(4) Uani . . 1.00 C
C5 0.31350(14) 0.51900(15) 0.38298(7) 0.0251(5) Uani . . 1.00 C
C6 0.31904(14) 0.38357(15) 0.37473(7) 0.0248(5) Uani . . 1.00 C
C7 0.35523(14) 0.34401(14) 0.33018(6) 0.0231(4) Uani . . 1.00 C
C8 0.33727(15) 0.76439(15) 0.36271(7) 0.0274(5) Uani . . 1.00 C
C9 0.46935(18) 0.81790(18) 0.38711(9) 0.0453(6) Uani . . 1.00 C
C10 0.2720(2) 0.79241(18) 0.40363(9) 0.0489(7) Uani . . 1.00 C
C11 0.2680(2) 0.83824(17) 0.30757(8) 0.0471(7) Uani . . 1.00 C
C12 0.28823(16) 0.28196(16) 0.41254(7) 0.0319(5) Uani . . 1.00 C
C13 0.39972(18) 0.19048(17) 0.43969(8) 0.0391(6) Uani . . 1.00 C
C14 0.2601(2) 0.34849(19) 0.46063(9) 0.0499(7) Uani . . 1.00 C
C15 0.17470(18) 0.20140(19) 0.37759(9) 0.0464(7) Uani . . 1.00 C
H20 0.1997 0.3192 0.0787 0.026 Uiso calc R 1.00 H
H24A 0.3360 0.0846 0.1677 0.063 Uiso calc R 0.696(3) H
H24B 0.2994 0.1219 0.1026 0.063 Uiso calc R 0.696(3) H
H24C 0.2800 -0.0258 0.1203 0.063 Uiso calc R 0.696(3) H
H4 0.112(2) 0.656(2) 0.2037(11) 0.071(8) Uiso . . 1.00 H
H16 0.0427 0.4011 0.2608 0.037 Uiso calc R 1.00 H
H18 0.0812 0.2310 0.2044 0.030 Uiso calc R 1.00 H
H26A 0.0583 -0.0140 0.0554 0.055 Uiso calc R 0.696(3) H
H26B 0.0822 0.1333 0.0388 0.055 Uiso calc R 0.696(3) H
H26C -0.0270 0.1046 0.0615 0.055 Uiso calc R 0.696(3) H
H28A 0.3961 0.5999 0.1363 0.051 Uiso calc R 1.00 H
H28B 0.3090 0.7048 0.1507 0.051 Uiso calc R 1.00 H
H28C 0.3491 0.7281 0.0976 0.051 Uiso calc R 1.00 H
H29A 0.1302 0.7456 0.0319 0.053 Uiso calc R 1.00 H
H29B 0.0842 0.7272 0.0836 0.053 Uiso calc R 1.00 H
H29C 0.0334 0.6316 0.0300 0.053 Uiso calc R 1.00 H
H30A 0.3138 0.4584 0.0520 0.050 Uiso calc R 1.00 H
H30B 0.2674 0.5874 0.0137 0.050 Uiso calc R 1.00 H
H30C 0.1725 0.4704 0.0107 0.050 Uiso calc R 1.00 H
H25A 0.1154 -0.0783 0.1542 0.065 Uiso calc R 0.696(3) H
H25B 0.0236 0.0334 0.1604 0.065 Uiso calc R 0.696(3) H
H25C 0.1636 0.0290 0.2036 0.065 Uiso calc R 0.696(3) H
H24D 0.2206 -0.0646 0.1755 0.077 Uiso calc R 0.304(3) H
H24E 0.1906 0.0515 0.2112 0.077 Uiso calc R 0.304(3) H
H24F 0.3104 0.0604 0.1946 0.077 Uiso calc R 0.304(3) H
H25D 0.0159 -0.0455 0.0990 0.067 Uiso calc R 0.304(3) H
H25E -0.0374 0.0957 0.0732 0.067 Uiso calc R 0.304(3) H
H25F -0.0174 0.0619 0.1373 0.067 Uiso calc R 0.304(3) H
H26D 0.2849 0.1144 0.0949 0.072 Uiso calc R 0.304(3) H
H26E 0.1501 0.1144 0.0467 0.072 Uiso calc R 0.304(3) H
H26F 0.2076 -0.0200 0.0786 0.072 Uiso calc R 0.304(3) H
H1 0.4545 0.4674 0.2336 0.038 Uiso calc R 1.00 H
H2 0.384(2) 0.209(2) 0.2897(10) 0.054(6) Uiso . . 1.00 H
H3 0.4068 0.6365 0.2871 0.029 Uiso calc R 1.00 H
H5 0.2877 0.5474 0.4125 0.030 Uiso calc R 1.00 H
H9A 0.5155 0.7707 0.4220 0.068 Uiso calc R 1.00 H
H9B 0.4673 0.9124 0.3951 0.068 Uiso calc R 1.00 H
H9C 0.5097 0.8049 0.3598 0.068 Uiso calc R 1.00 H
H10A 0.3177 0.7508 0.4400 0.073 Uiso calc R 1.00 H
H10B 0.1880 0.7564 0.3884 0.073 Uiso calc R 1.00 H
H10C 0.2682 0.8881 0.4088 0.073 Uiso calc R 1.00 H
H11A 0.2684 0.9332 0.3152 0.071 Uiso calc R 1.00 H
H11B 0.1826 0.8066 0.2917 0.071 Uiso calc R 1.00 H
H11C 0.3088 0.8221 0.2806 0.071 Uiso calc R 1.00 H
H13A 0.3812 0.1280 0.4649 0.059 Uiso calc R 1.00 H
H13B 0.4720 0.2435 0.4613 0.059 Uiso calc R 1.00 H
H13C 0.4171 0.1417 0.4102 0.059 Uiso calc R 1.00 H
H14A 0.1878 0.4060 0.4449 0.075 Uiso calc R 1.00 H
H14B 0.3314 0.4013 0.4835 0.075 Uiso calc R 1.00 H
H14C 0.2432 0.2807 0.4843 0.075 Uiso calc R 1.00 H
H15A 0.1038 0.2606 0.3616 0.070 Uiso calc R 1.00 H
H15B 0.1564 0.1359 0.4018 0.070 Uiso calc R 1.00 H
H15C 0.1912 0.1562 0.3470 0.070 Uiso calc R 1.00 H

loop_
_atom_type_symbol
_atom_type_description
_atom_type_scat_dispersion_real
_atom_type_scat_dispersion_imag
_atom_type_scat_source
O O 0.0106 0.0060 'International Tables Vol C Tables 4.2.6.8 and 6.1.1.4'
H H 0.0000 0.0000 'International Tables Vol C Tables 4.2.6.8 and 6.1.1.4'
C C 0.0033 0.0016 'International Tables Vol C Tables 4.2.6.8 and 6.1.1.4'

loop_
_geom_angle_atom_site_label_1
_geom_angle_atom_site_label_2
_geom_angle_atom_site_label_3
_geom_angle
_geom_angle_publ_flag
C22 O4 H4 104.9(13) no
C7 O2 H2 106.2(13) no
O3 C16 C17 125.00(16) yes
C16 C17 C18 118.86(14) no
C18 C17 C22 120.54(14) no
C16 C17 C22 120.61(14) no
C17 C18 C19 120.81(14) no
C18 C19 C23 122.18(14) no
C20 C19 C23 120.68(14) no
C18 C19 C20 117.15(13) no
C19 C20 C21 124.79(14) no
C20 C21 C27 122.32(13) no
C20 C21 C22 116.32(13) no
C22 C21 C27 121.36(13) no
O4 C22 C21 119.60(14) yes
C17 C22 C21 120.37(13) no
O4 C22 C17 120.03(14) yes
C19 C23 C25 113.04(15) no
C19 C23 C24 109.44(15) no
C19 C23 C25A 107.9(3) no
C19 C23 C26 108.39(14) no
C24 C23 C25 109.62(19) no
C24 C23 C26 108.3(2) no
C25 C23 C26 107.93(19) no
C24A C23 C25A 107.1(4) no
C24A C23 C26A 108.9(4) no
C25A C23 C26A 110.6(4) no
C19 C23 C26A 114.5(3) no
C19 C23 C24A 107.7(3) no
C21 C27 C29 109.94(14) no
C21 C27 C30 112.02(12) no
C28 C27 C30 107.78(15) no
C29 C27 C30 107.21(14) no
C28 C27 C29 110.12(13) no
C21 C27 C28 109.72(13) no
O3 C16 H16 117.48 no
C17 C16 H16 117.52 no
C19 C18 H18 119.56 no
C17 C18 H18 119.63 no
C19 C20 H20 117.62 no
C21 C20 H20 117.59 no
C23 C24 H24B 109.50 no
C23 C24 H24C 109.42 no
C23 C24 H24A 109.50 no
H24A C24 H24C 109.43 no
H24B C24 H24C 109.54 no
H24A C24 H24B 109.44 no
C23 C24A H24E 109.45 no
C23 C24A H24F 109.49 no
H24D C24A H24F 109.50 no
H24E C24A H24F 109.42 no
H24D C24A H24E 109.55 no
C23 C24A H24D 109.42 no
H25A C25 H25C 109.53 no
C23 C25 H25B 109.53 no
C23 C25 H25A 109.44 no
H25A C25 H25B 109.44 no
C23 C25 H25C 109.50 no
H25B C25 H25C 109.38 no
C23 C25A H25F 109.49 no
C23 C25A H25D 109.48 no
H25D C25A H25E 109.49 no
C23 C25A H25E 109.42 no
H25E C25A H25F 109.48 no
H25D C25A H25F 109.48 no
H26B C26 H26C 109.48 no
C23 C26 H26B 109.47 no
C23 C26 H26C 109.50 no
C23 C26 H26A 109.42 no
H26A C26 H26C 109.48 no
H26A C26 H26B 109.47 no
H26D C26A H26E 109.46 no
C23 C26A H26F 109.53 no
C23 C26A H26D 109.44 no
C23 C26A H26E 109.47 no
H26D C26A H26F 109.49 no
H26E C26A H26F 109.43 no
C27 C28 H28B 109.46 no
H28B C28 H28C 109.46 no
H28A C28 H28C 109.54 no
C27 C28 H28A 109.48 no
C27 C28 H28C 109.50 no
H28A C28 H28B 109.39 no
C27 C29 H29B 109.46 no
C27 C29 H29C 109.49 no
H29A C29 H29B 109.52 no
H29A C29 H29C 109.46 no
H29B C29 H29C 109.46 no
C27 C29 H29A 109.43 no
C27 C30 H30C 109.44 no
H30B C30 H30C 109.49 no
H30A C30 H30B 109.44 no
H30A C30 H30C 109.45 no
C27 C30 H30B 109.48 no
C27 C30 H30A 109.52 no
O1 C1 C2 125.03(16) yes
C1 C2 C3 118.55(14) no
C3 C2 C7 120.76(14) no
C1 C2 C7 120.69(14) no
C2 C3 C4 120.79(14) no
C3 C4 C8 120.48(14) no
C5 C4 C8 122.60(14) no
C3 C4 C5 116.87(14) no
C4 C5 C6 124.90(15) no
C5 C6 C12 122.02(15) no
C7 C6 C12 121.44(13) no
C5 C6 C7 116.53(14) no
O2 C7 C6 119.89(14) yes
C2 C7 C6 120.06(13) no
O2 C7 C2 120.05(14) yes
C4 C8 C9 108.41(14) no
C4 C8 C10 112.50(14) no
C9 C8 C10 109.42(15) no
C9 C8 C11 108.31(15) no
C4 C8 C11 110.12(13) no
C10 C8 C11 108.00(16) no
C6 C12 C14 111.85(14) no
C6 C12 C15 109.89(14) no
C6 C12 C13 109.52(16) no
C13 C12 C15 110.38(14) no
C14 C12 C15 107.99(17) no
C13 C12 C14 107.17(15) no
O1 C1 H1 117.52 no
C2 C1 H1 117.45 no
C2 C3 H3 119.58 no
C4 C3 H3 119.63 no
C4 C5 H5 117.52 no
C6 C5 H5 117.58 no
C8 C9 H9A 109.48 no
C8 C9 H9B 109.45 no
C8 C9 H9C 109.47 no
H9A C9 H9B 109.55 no
H9A C9 H9C 109.44 no
H9B C9 H9C 109.44 no
C8 C10 H10A 109.45 no
C8 C10 H10B 109.44 no
C8 C10 H10C 109.51 no
H10A C10 H10B 109.50 no
H10A C10 H10C 109.46 no
H10B C10 H10C 109.46 no
C8 C11 H11A 109.46 no
C8 C11 H11B 109.51 no
C8 C11 H11C 109.46 no
H11A C11 H11B 109.47 no
H11A C11 H11C 109.50 no
H11B C11 H11C 109.44 no
C12 C13 H13A 109.47 no
C12 C13 H13B 109.47 no
C12 C13 H13C 109.53 no
H13A C13 H13B 109.49 no
H13A C13 H13C 109.45 no
H13B C13 H13C 109.43 no
C12 C14 H14A 109.56 no
C12 C14 H14B 109.51 no
C12 C14 H14C 109.43 no
H14A C14 H14B 109.46 no
H14A C14 H14C 109.47 no
H14B C14 H14C 109.40 no
C12 C15 H15A 109.45 no
C12 C15 H15B 109.46 no
C12 C15 H15C 109.50 no
H15A C15 H15B 109.44 no
H15A C15 H15C 109.47 no
H15B C15 H15C 109.51 no

loop_
_geom_bond_atom_site_label_1
_geom_bond_atom_site_label_2
_geom_bond_distance
_geom_bond_publ_flag
O3 C16 1.227(2) yes
O4 C22 1.3560(18) yes
O4 H4 0.88(3) no
O1 C1 1.226(2) yes
O2 C7 1.3584(18) yes
O2 H2 0.88(2) no
C16 C17 1.451(2) no
C17 C18 1.397(2) no
C17 C22 1.406(2) no
C18 C19 1.380(2) no
C19 C20 1.401(2) no
C19 C23 1.536(2) no
C20 C21 1.393(2) no
C21 C22 1.406(2) no
C21 C27 1.538(2) no
C23 C24 1.531(4) no
C23 C25 1.512(3) no
C23 C26 1.548(3) no
C23 C24A 1.568(7) no
C23 C26A 1.487(9) no
C23 C25A 1.533(8) no
C27 C29 1.538(2) no
C27 C30 1.528(2) no
C27 C28 1.536(3) no
C16 H16 0.9497 no
C18 H18 0.9493 no
C20 H20 0.9503 no
C24 H24B 0.9799 no
C24 H24A 0.9793 no
C24 H24C 0.9799 no
C24A H24D 0.9793 no
C24A H24E 0.9791 no
C24A H24F 0.9792 no
C25 H25A 0.9807 no
C25 H25C 0.9792 no
C25 H25B 0.9811 no
C25A H25F 0.9787 no
C25A H25E 0.9803 no
C25A H25D 0.9798 no
C26 H26C 0.9798 no
C26 H26B 0.9812 no
C26 H26A 0.9799 no
C26A H26E 0.9814 no
C26A H26D 0.9796 no
C26A H26F 0.9795 no
C28 H28A 0.9797 no
C28 H28B 0.9799 no
C28 H28C 0.9796 no
C29 H29A 0.9804 no
C29 H29B 0.9807 no
C29 H29C 0.9796 no
C30 H30B 0.9808 no
C30 H30C 0.9802 no
C30 H30A 0.9807 no
C1 C2 1.453(2) no
C2 C7 1.404(2) no
C2 C3 1.395(2) no
C3 C4 1.383(2) no
C4 C5 1.398(2) no
C4 C8 1.533(2) no
C5 C6 1.392(2) no
C6 C7 1.404(2) no
C6 C12 1.537(2) no
C8 C10 1.522(3) no
C8 C11 1.535(2) no
C8 C9 1.531(3) no
C12 C14 1.533(3) no
C12 C15 1.531(3) no
C12 C13 1.537(3) no
C1 H1 0.9493 no
C3 H3 0.9508 no
C5 H5 0.9495 no
C9 H9A 0.9791 no
C9 H9B 0.9800 no
C9 H9C 0.9789 no
C10 H10A 0.9795 no
C10 H10B 0.9806 no
C10 H10C 0.9806 no
C11 H11A 0.9802 no
C11 H11B 0.9797 no
C11 H11C 0.9799 no
C13 H13A 0.9792 no
C13 H13B 0.9801 no
C13 H13C 0.9791 no
C14 H14A 0.9803 no
C14 H14B 0.9802 no
C14 H14C 0.9791 no
C15 H15A 0.9799 no
C15 H15B 0.9799 no
C15 H15C 0.9805 no

loop_
_geom_contact_atom_site_label_1
_geom_contact_atom_site_label_2
_geom_contact_distance
_geom_contact_site_symmetry_2
_geom_contact_publ_flag
O1 O2 2.6122(18) . no
O2 C15 3.027(3) . no
O2 O1 2.6122(18) . no
O2 C13 2.969(2) . no
O3 C4 3.387(2) . no
O3 C25 3.374(4) 2_555 no
O3 O4 2.6075(18) . no
O4 O3 2.6075(18) . no
O4 C29 2.983(2) . no
O4 C28 2.999(2) . no
O1 H9C 2.8120 2_645 no
O1 H3 2.5820 2_645 no
O1 H24F 2.7632 . no
O1 H2 1.80(2) . no
O1 H24A 2.7311 . no
O2 H13C 2.3154 . no
O2 H28A 2.9162 2_645 no
O2 H15C 2.3751 . no
O3 H11B 2.6842 . no
O3 H25B 2.7110 2_555 no
O3 H18 2.6664 2_555 no
O3 H4 1.79(2) . no
O4 H25A 2.7702 1_565 no
O4 H28B 2.3379 . no
O4 H29B 2.3243 . no
O4 H15A 2.8578 2_555 no
C1 C17 3.587(3) . no
C1 C22 3.588(2) . no
C2 C17 3.418(2) . no
C2 C16 3.544(3) . no
C4 O3 3.387(2) . no
C7 C16 3.566(2) . no
C13 O2 2.969(2) . no
C14 C26A 3.502(8) 4_555 no
C15 O2 3.027(3) . no
C16 C7 3.566(2) . no
C16 C2 3.544(3) . no
C17 C2 3.418(2) . no
C17 C1 3.587(3) . no
C22 C1 3.588(2) . no
C25 O3 3.374(4) 2_545 no
C26 C26 3.474(4) 3_555 no
C26A C14 3.502(8) 4_554 no
C28 O4 2.999(2) . no
C29 O4 2.983(2) . no
C1 H2 2.29(2) . no
C3 H11C 2.6728 . no
C3 H9C 2.8170 . no
C5 H10A 2.7501 . no
C5 H14B 2.7614 . no
C5 H14A 2.7578 . no
C5 H10B 2.8405 . no
C7 H13C 2.7920 . no
C7 H15C 2.8334 . no
C9 H3 3.0062 . no
C9 H30A 2.8177 2_655 no
C10 H30B 3.0734 4_565 no
C10 H5 2.4908 . no
C11 H3 2.7671 . no
C14 H26E 2.9356 4_555 no
C14 H5 2.4380 . no
C16 H4 2.27(2) . no
C18 H25B 2.7890 . no
C18 H25F 2.7715 . no
C18 H25C 2.7679 . no
C18 H24E 2.6455 . no
C20 H30C 2.7742 . no
C20 H26E 2.7969 . no
C20 H26B 2.7662 . no
C20 H26D 2.7671 . no
C20 H30A 2.7589 . no
C20 H24B 2.7387 . no
C22 H29B 2.7973 . no
C22 H28B 2.8024 . no
C24 H20 2.8470 . no
C24A H18 2.8078 . no
C25 H18 2.4900 . no
C25A H14A 2.6727 2_545 no
C25A H18 2.9539 . no
C26 H20 2.8869 . no
C26 H26A 2.9365 3_555 no
C26A H20 2.4666 . no
C26A H14C 3.0848 4_554 no
C30 H20 2.4496 . no
H1 H3 2.3753 . no
H2 O1 1.80(2) . no
H2 C1 2.29(2) . no
H3 C11 2.7671 . no
H3 H1 2.3753 . no
H3 C9 3.0062 . no
H3 H9C 2.4803 . no
H3 H11C 2.1720 . no
H3 O1 2.5820 2_655 no
H4 O3 1.79(2) . no
H4 H11B 2.5845 . no
H4 C16 2.27(2) . no
H5 C10 2.4908 . no
H5 C14 2.4380 . no
H5 H10A 2.1616 . no
H5 H14A 2.1851 . no
H5 H14B 2.2460 . no
H5 H10B 2.3828 . no
H9A H10A 2.5112 . no
H9B H30A 2.4526 2_655 no
H9B H13C 2.4572 1_565 no
H9B H10C 2.4755 . no
H9B H11A 2.4716 . no
H9C H3 2.4803 . no
H9C H11C 2.4752 . no
H9C O1 2.8120 2_655 no
H9C C3 2.8170 . no
H10A H5 2.1616 . no
H10A H9A 2.5112 . no
H10A C5 2.7501 . no
H10B H11B 2.4923 . no
H10B C5 2.8405 . no
H10B H5 2.3828 . no
H10C H11A 2.4273 . no
H10C H9B 2.4755 . no
H11A H9B 2.4716 . no
H11A H10C 2.4273 . no
H11B H10B 2.4923 . no
H11B H4 2.5845 . no
H11B O3 2.6842 . no
H11C H9C 2.4752 . no
H11C C3 2.6728 . no
H11C H3 2.1720 . no
H13A H14C 2.4049 . no
H13A H15B 2.5228 . no
H13B H14B 2.4929 . no
H13C O2 2.3154 . no
H13C C7 2.7920 . no
H13C H9B 2.4572 1_545 no
H13C H15C 2.5368 . no
H14A H25E 2.5240 2_555 no
H14A C25A 2.6727 2_555 no
H14A H25D 2.2746 2_555 no
H14A H5 2.1851 . no
H14A H15A 2.4721 . no
H14A C5 2.7578 . no
H14B C5 2.7614 . no
H14B H5 2.2460 . no
H14B H13B 2.4929 . no
H14C H13A 2.4049 . no
H14C H15B 2.4570 . no
H14C H26E 2.4646 4_555 no
H14C C26A 3.0848 4_555 no
H15A H14A 2.4721 . no
H15A O4 2.8578 2_545 no
H15B H13A 2.5228 . no
H15B H14C 2.4570 . no
H15C O2 2.3751 . no
H15C H13C 2.5368 . no
H15C C7 2.8334 . no
H16 H18 2.3862 . no
H18 H16 2.3862 . no
H18 H24E 2.1882 . no
H18 H25B 2.2711 . no
H18 C25 2.4900 . no
H18 C24A 2.8078 . no
H18 C25A 2.9539 . no
H18 H25C 2.2611 . no
H18 O3 2.6664 2_545 no
H18 H25F 2.3954 . no
H20 C26A 2.4666 . no
H20 H30C 2.2453 . no
H20 C24 2.8470 . no
H20 H26D 2.2696 . no
H20 H26E 2.2252 . no
H20 H24B 2.2779 . no
H20 H26B 2.3301 . no
H20 H30A 2.2052 . no
H20 C30 2.4496 . no
H20 C26 2.8869 . no
H24A O1 2.7311 . no
H24A H25C 2.5500 . no
H24B H20 2.2779 . no
H24B H26B 2.4588 . no
H24B C20 2.7387 . no
H24C H26A 2.5082 . no
H24C H25A 2.4272 . no
H24D H25D 2.4746 . no
H24D H26F 2.4581 . no
H24E C18 2.6455 . no
H24E H25F 2.4678 . no
H24E H18 2.1882 . no
H24F O1 2.7632 . no
H24F H26D 2.5066 . no
H25A H26A 2.4449 . no
H25A H24C 2.4272 . no
H25A O4 2.7702 1_545 no
H25B H26C 2.4757 . no
H25B C18 2.7890 . no
H25B H18 2.2711 . no
H25B O3 2.7110 2_545 no
H25C H18 2.2611 . no
H25C H24A 2.5500 . no
H25C C18 2.7679 . no
H25D H14A 2.2746 2_545 no
H25D H24D 2.4746 . no
H25D H29B 2.5107 1_545 no
H25D H26F 2.4791 . no
H25E H26E 2.5126 . no
H25E H14A 2.5240 2_545 no
H25F C18 2.7715 . no
H25F H18 2.3954 . no
H25F H24E 2.4678 . no
H26A H25A 2.4449 . no
H26A H24C 2.5082 . no
H26A C26 2.9365 3_555 no
H26B H24B 2.4588 . no
H26B C20 2.7662 . no
H26B H20 2.3301 . no
H26C H25B 2.4757 . no
H26D H20 2.2696 . no
H26D C20 2.7671 . no
H26D H24F 2.5066 . no
H26E H25E 2.5126 . no
H26E C20 2.7969 . no
H26E H20 2.2252 . no
H26E C14 2.9356 4_554 no
H26E H14C 2.4646 4_554 no
H26F H24D 2.4581 . no
H26F H25D 2.4791 . no
H28A H30A 2.4657 . no
H28A O2 2.9162 2_655 no
H28B O4 2.3379 . no
H28B H29B 2.5600 . no
H28B C22 2.8024 . no
H28C H29A 2.4921 . no
H28C H30B 2.4531 . no
H29A H30B 2.4209 . no
H29A H28C 2.4921 . no
H29B H28B 2.5600 . no
H29B O4 2.3243 . no
H29B C22 2.7973 . no
H29B H25D 2.5107 1_565 no
H29C H30C 2.4630 3_565 no
H29C H30C 2.4692 . no
H30A C20 2.7589 . no
H30A H28A 2.4657 . no
H30A C9 2.8177 2_645 no
H30A H20 2.2052 . no
H30A H9B 2.4526 2_645 no
H30B C10 3.0734 4_564 no
H30B H29A 2.4209 . no
H30B H28C 2.4531 . no
H30C C20 2.7742 . no
H30C H29C 2.4630 3_565 no
H30C H20 2.2453 . no
H30C H29C 2.4692 . no

loop_
_geom_hbond_atom_site_label_D
_geom_hbond_atom_site_label_H
_geom_hbond_atom_site_label_A
_geom_hbond_distance_DH
_geom_hbond_distance_HA
_geom_hbond_distance_DA
_geom_hbond_angle_DHA
_geom_hbond_publ_flag
O2 H2 O1 0.88(2) 1.80(2) 2.6122(18) 151.5(19) yes
O4 H4 O3 0.88(3) 1.79(2) 2.6075(18) 153.7(19) yes

loop_
_geom_torsion_atom_site_label_1
_geom_torsion_atom_site_label_2
_geom_torsion_atom_site_label_3
_geom_torsion_atom_site_label_4
_geom_torsion
_geom_torsion_publ_flag
O3 C16 C17 C22 1.9(3) no
O3 C16 C17 C18 -178.20(17) no
C16 C17 C22 O4 2.1(2) no
C18 C17 C22 C21 1.2(2) no
C16 C17 C22 C21 -178.85(15) no
C18 C17 C22 O4 -177.83(15) no
C22 C17 C18 C19 -0.2(2) no
C16 C17 C18 C19 179.92(17) no
C17 C18 C19 C20 -0.8(2) no
C17 C18 C19 C23 179.52(15) no
C18 C19 C23 C26 118.8(2) no
C18 C19 C23 C24 -123.3(2) no
C18 C19 C23 C25 -0.9(3) no
C18 C19 C20 C21 0.8(2) no
C23 C19 C20 C21 -179.50(15) no
C20 C19 C23 C26 -60.9(2) no
C20 C19 C23 C24 57.0(2) no
C20 C19 C23 C25 179.51(19) no
C19 C20 C21 C27 179.79(15) no
C19 C20 C21 C22 0.2(2) no
C20 C21 C22 C17 -1.2(2) no
C27 C21 C22 O4 -1.8(2) no
C20 C21 C22 O4 177.86(14) no
C22 C21 C27 C28 62.1(2) no
C22 C21 C27 C29 -59.17(19) no
C22 C21 C27 C30 -178.26(15) no
C27 C21 C22 C17 179.17(15) no
C20 C21 C27 C28 -117.52(17) no
C20 C21 C27 C29 121.24(16) no
C20 C21 C27 C30 2.2(2) no
O1 C1 C2 C3 179.07(17) no
O1 C1 C2 C7 -0.3(3) no
C7 C2 C3 C4 -0.2(2) no
C1 C2 C7 O2 -3.4(2) no
C3 C2 C7 O2 177.25(15) no
C3 C2 C7 C6 -2.5(2) no
C1 C2 C7 C6 176.84(16) no
C1 C2 C3 C4 -179.52(15) no
C2 C3 C4 C8 179.68(15) no
C2 C3 C4 C5 2.0(2) no
C8 C4 C5 C6 -178.97(16) no
C3 C4 C5 C6 -1.4(3) no
C3 C4 C8 C11 50.3(2) no
C3 C4 C8 C9 -68.05(19) no
C3 C4 C8 C10 170.80(16) no
C5 C4 C8 C11 -132.23(18) no
C5 C4 C8 C10 -11.7(2) no
C5 C4 C8 C9 109.44(18) no
C4 C5 C6 C12 178.40(16) no
C4 C5 C6 C7 -1.1(3) no
C12 C6 C7 O2 3.8(2) no
C5 C6 C7 O2 -176.69(15) no
C5 C6 C7 C2 3.0(2) no
C5 C6 C12 C14 -3.5(2) no
C5 C6 C12 C15 116.39(18) no
C7 C6 C12 C13 57.3(2) no
C7 C6 C12 C14 175.98(17) no
C7 C6 C12 C15 -64.1(2) no
C12 C6 C7 C2 -176.51(15) no
C5 C6 C12 C13 -122.20(18) no
